data_4033492
loop_
_publ_author_name
'Witalewska, Marzena'
'Wrona-Piotrowicz, Anna'
'Makal, Anna'
'Zakrzewski, Janusz'

_publ_section_title
;
 Polycyclic Aromatic N-Ethoxycarbonyl Thioamide S-Oxides and Their Triflic
 Acid Promoted Cyclization to Fluorescent Thiophene Imine-Fused Arenes.
;
_journal_issue 4
_journal_name_full 'The Journal of organic chemistry'
_journal_page_first 1933
_journal_page_last 1939
_journal_paper_doi 10.1021/acs.joc.7b02867
_journal_volume 83
_journal_year 2018
_chemical_formula_moiety 'C56 H58 N2 O4 S2'
_chemical_formula_sum 'C56 H58 N2 O4 S2'
_chemical_formula_weight 887.16
_space_group_crystal_system monoclinic
_space_group_IT_number 14
_space_group_name_Hall '-P 2yn'
_space_group_name_H-M_alt 'P 1 21/n 1'
_symmetry_space_group_name_Hall '-P 2yn'
_symmetry_space_group_name_H-M 'P 1 21/n 1'
_atom_sites_solution_hydrogens geom
_atom_sites_solution_primary dual
_audit_creation_date 2017-03-02
_audit_creation_method
;
Olex2 1.2
(compiled Feb 23 2017 12:29:26 for OlexSys, GUI svn.r5320)
;
_cell_angle_alpha 90
_cell_angle_beta 104.358(3)
_cell_angle_gamma 90
_cell_formula_units_Z 4
_cell_length_a 9.8231(12)
_cell_length_b 26.649(3)
_cell_length_c 18.153(2)
_cell_measurement_reflns_used 9327
_cell_measurement_temperature 100.1(1)
_cell_measurement_theta_max 26.66
_cell_measurement_theta_min 2.17
_cell_volume 4603.6(9)
_computing_cell_refinement 'APEX2 v2012.4-3 (Bruker AXS)'
_computing_data_collection 'APEX2 v2012.4-3 (Bruker AXS)'
_computing_data_reduction 'SAINT V8.18C (Bruker AXS Inc., 2011)'
_computing_molecular_graphics 'Olex2 (Dolomanov et al., 2009)'
_computing_publication_material 'Olex2 (Dolomanov et al., 2009)'
_computing_structure_refinement 'ShelXL (Sheldrick, 2015)'
_computing_structure_solution 'SHELXS-97 (Sheldrick, 2008)'
_diffrn_ambient_temperature 100.1(1)
_diffrn_detector 'Bruker APEX2 area detector'
_diffrn_detector_area_resol_mean 7.9
_diffrn_detector_type 'CCD area detector'
_diffrn_measured_fraction_theta_full 0.953
_diffrn_measured_fraction_theta_max 1.000
_diffrn_measurement_device 'four-circle diffractometer'
_diffrn_measurement_device_type 'Bruker kappa APEX2 area detector'
_diffrn_measurement_method '\w and \f scans'
_diffrn_radiation_collimation 'focusing mirrors'
_diffrn_radiation_monochromator 'mirror optics'
_diffrn_radiation_probe x-ray
_diffrn_radiation_type MoK\a
_diffrn_radiation_wavelength 0.71073
_diffrn_radiation_xray_symbol K-L~3~
_diffrn_reflns_av_R_equivalents 0.1190
_diffrn_reflns_av_unetI/netI 0.0732
_diffrn_reflns_Laue_measured_fraction_full 0.953
_diffrn_reflns_Laue_measured_fraction_max 1.000
_diffrn_reflns_limit_h_max 11
_diffrn_reflns_limit_h_min -11
_diffrn_reflns_limit_k_max 31
_diffrn_reflns_limit_k_min -31
_diffrn_reflns_limit_l_max 21
_diffrn_reflns_limit_l_min -21
_diffrn_reflns_number 84140
_diffrn_reflns_point_group_measured_fraction_full 0.953
_diffrn_reflns_point_group_measured_fraction_max 1.000
_diffrn_reflns_theta_full 25.242
_diffrn_reflns_theta_max 24.800
_diffrn_reflns_theta_min 1.387
_diffrn_source 'rotating anode X-ray tube'
_diffrn_source_type 'Bruker TXS'
_diffrn_standards_number 0
_exptl_absorpt_coefficient_mu 0.166
_exptl_absorpt_correction_T_max 1.0000
_exptl_absorpt_correction_T_min 0.9554
_exptl_absorpt_correction_type multi-scan
_exptl_absorpt_process_details
'SADABS-2012/1 (Bruker,2012) was used for absorption correction. wR2(int) was 0.0683 before and 0.0618 after correction. The Ratio of minimum to maximum transmission is 0.9554. The \l/2 correction factor is 0.0015.'
_exptl_crystal_colour 'clear light yellow'
_exptl_crystal_colour_lustre clear
_exptl_crystal_colour_modifier light
_exptl_crystal_colour_primary yellow
_exptl_crystal_density_diffrn 1.280
_exptl_crystal_description plate
_exptl_crystal_F_000 1888
_exptl_crystal_size_max 0.14
_exptl_crystal_size_mid 0.06
_exptl_crystal_size_min 0.03
_refine_diff_density_max 0.700
_refine_diff_density_min -0.334
_refine_diff_density_rms 0.067
_refine_ls_extinction_method none
_refine_ls_goodness_of_fit_ref 1.020
_refine_ls_hydrogen_treatment constr
_refine_ls_matrix_type full
_refine_ls_number_parameters 591
_refine_ls_number_reflns 7933
_refine_ls_number_restraints 0
_refine_ls_restrained_S_all 1.020
_refine_ls_R_factor_all 0.1400
_refine_ls_R_factor_gt 0.0690
_refine_ls_shift/su_max 0.000
_refine_ls_shift/su_mean 0.000
_refine_ls_structure_factor_coef Fsqd
_refine_ls_weighting_details
;
 w=1/[\s^2^(Fo^2^)+(0.0979P)^2^+5.7994P]
 where P=(Fo^2^+2Fc^2^)/3
;
_refine_ls_weighting_scheme calc
_refine_ls_wR_factor_gt 0.1732
_refine_ls_wR_factor_ref 0.2124
_reflns_Friedel_coverage 0.000
_reflns_number_gt 4512
_reflns_number_total 7933
_reflns_threshold_expression 'I > 2\s(I)'
_cod_data_source_file jo7b02867_si_010.cif
_cod_data_source_block mwit00164ab
_cod_depositor_comments 'Adding full bibliography for 4033490--4033495.cif.'
_cod_original_cell_volume 4603.6(10)
_cod_database_code 4033492
_shelxl_version_number 2013-2
_shelx_space_group_comment
;
The symmetry employed for this shelxl refinement is uniquely defined
by the following loop, which should always be used as a source of
symmetry information in preference to the above space-group names.
They are only intended as comments.
;
_olex2_refinement_description
;
1. Fixed Uiso
 At 1.2 times of:
  All C(H) groups, All C(H,H) groups
 At 1.5 times of:
  All C(H,H,H) groups
2.a Secondary CH2 refined with riding coordinates:
 C19(H19A,H19B), C49(H49A,H49B)
2.b Aromatic/amide H refined with riding coordinates:
 C4(H4), C6(H6), C8(H8), C10(H10), C13(H13), C33(H33), C34(H34), C36(H36),
 C38(H38), C40(H40), C41(H41), C43(H43)
2.c Idealised Me refined as rotating group:
 C20(H20A,H20B,H20C), C22(H22A,H22B,H22C), C23(H23A,H23B,H23C), C24(H24A,H24B,
 H24C), C26(H26A,H26B,H26C), C27(H27A,H27B,H27C), C28(H28A,H28B,H28C), C50(H50A,
 H50B,H50C), C52(H52A,H52B,H52C), C53(H53A,H53B,H53C), C54(H54A,H54B,H54C),
 C56(H56A,H56B,H56C), C57(H57A,H57B,H57C), C58(H58A,H58B,H58C)
;
_olex2_submission_special_instructions 'No special instructions were received'

loop_
_space_group_symop_operation_xyz
'x, y, z'
'-x+1/2, y+1/2, -z+1/2'
'-x, -y, -z'
'x-1/2, -y-1/2, z-1/2'

loop_
_atom_site_label
_atom_site_type_symbol
_atom_site_fract_x
_atom_site_fract_y
_atom_site_fract_z
_atom_site_U_iso_or_equiv
_atom_site_adp_type
_atom_site_occupancy
_atom_site_site_symmetry_order
_atom_site_calc_flag
_atom_site_refinement_flags_posn
C1 C 0.9202(4) 0.93284(15) 0.2603(2) 0.0347(10) Uani 1 1 d .
C2 C 0.8098(4) 0.91922(14) 0.2929(2) 0.0312(10) Uani 1 1 d .
C3 C 0.8173(5) 0.93772(15) 0.3677(2) 0.0375(11) Uani 1 1 d .
C4 C 0.7146(5) 0.92741(15) 0.4045(2) 0.0390(11) Uani 1 1 d .
H4 H 0.7202 0.9413 0.4533 0.047 Uiso 1 1 calc R
C5 C 0.5981(4) 0.89565(15) 0.3694(2) 0.0328(10) Uani 1 1 d .
C6 C 0.4943(5) 0.88121(16) 0.4059(2) 0.0380(11) Uani 1 1 d .
H6 H 0.4958 0.8954 0.4541 0.046 Uiso 1 1 calc R
C7 C 0.3884(5) 0.84673(17) 0.3742(2) 0.0399(11) Uani 1 1 d .
C8 C 0.3852(5) 0.82738(17) 0.3020(2) 0.0399(11) Uani 1 1 d .
H8 H 0.3144 0.8039 0.2796 0.048 Uiso 1 1 calc R
C9 C 0.4845(4) 0.84194(15) 0.2619(2) 0.0335(10) Uani 1 1 d .
C10 C 0.4853(4) 0.82237(15) 0.1883(2) 0.0333(10) Uani 1 1 d .
H10 H 0.4140 0.7993 0.1648 0.040 Uiso 1 1 calc R
C11 C 0.5845(4) 0.83557(14) 0.1510(2) 0.0300(9) Uani 1 1 d .
C12 C 0.6967(4) 0.86973(14) 0.1845(2) 0.0289(9) Uani 1 1 d .
C13 C 0.8034(4) 0.88515(14) 0.1507(2) 0.0318(10) Uani 1 1 d .
H13 H 0.7987 0.8735 0.1007 0.038 Uiso 1 1 calc R
C14 C 0.9167(4) 0.91637(15) 0.1844(2) 0.0335(10) Uani 1 1 d .
C15 C 0.6977(4) 0.88854(13) 0.2577(2) 0.0269(9) Uani 1 1 d .
C16 C 0.5931(4) 0.87590(14) 0.2960(2) 0.0291(9) Uani 1 1 d .
C17 C 1.0286(5) 0.95997(17) 0.3169(3) 0.0448(12) Uani 1 1 d .
C18 C 1.2482(5) 0.99669(19) 0.3646(3) 0.0528(13) Uani 1 1 d .
C19 C 1.4632(6) 1.0407(2) 0.3903(3) 0.0779(19) Uani 1 1 d .
H19A H 1.5117 1.0180 0.4316 0.093 Uiso 1 1 calc R
H19B H 1.4239 1.0693 0.4129 0.093 Uiso 1 1 calc R
C20 C 1.5610(6) 1.0584(3) 0.3461(4) 0.086(2) Uani 1 1 d .
H20A H 1.5105 1.0799 0.3045 0.129 Uiso 1 1 calc GR
H20B H 1.6004 1.0295 0.3252 0.129 Uiso 1 1 calc GR
H20C H 1.6372 1.0775 0.3794 0.129 Uiso 1 1 calc GR
C21 C 0.2790(5) 0.82869(19) 0.4164(3) 0.0508(13) Uani 1 1 d .
C22 C 0.3095(7) 0.7728(2) 0.4392(3) 0.0783(18) Uani 1 1 d .
H22A H 0.2997 0.7524 0.3932 0.117 Uiso 1 1 calc GR
H22B H 0.2425 0.7612 0.4675 0.117 Uiso 1 1 calc GR
H22C H 0.4054 0.7697 0.4712 0.117 Uiso 1 1 calc GR
C23 C 0.2853(7) 0.8585(3) 0.4878(4) 0.098(2) Uani 1 1 d .
H23A H 0.3786 0.8549 0.5225 0.147 Uiso 1 1 calc GR
H23B H 0.2139 0.8461 0.5125 0.147 Uiso 1 1 calc GR
H23C H 0.2676 0.8940 0.4747 0.147 Uiso 1 1 calc GR
C24 C 0.1320(6) 0.8316(2) 0.3656(3) 0.0745(17) Uani 1 1 d .
H24A H 0.1124 0.8661 0.3472 0.112 Uiso 1 1 calc GR
H24B H 0.0642 0.8216 0.3944 0.112 Uiso 1 1 calc GR
H24C H 0.1240 0.8090 0.3221 0.112 Uiso 1 1 calc GR
C25 C 1.0249(5) 0.93021(17) 0.1382(2) 0.0413(11) Uani 1 1 d .
C26 C 1.1622(5) 0.90297(18) 0.1709(3) 0.0497(12) Uani 1 1 d .
H26A H 1.1994 0.9130 0.2241 0.075 Uiso 1 1 calc GR
H26B H 1.2302 0.9117 0.1416 0.075 Uiso 1 1 calc GR
H26C H 1.1458 0.8667 0.1682 0.075 Uiso 1 1 calc GR
C27 C 1.0434(5) 0.98686(18) 0.1347(3) 0.0527(13) Uani 1 1 d .
H27A H 0.9534 1.0023 0.1093 0.079 Uiso 1 1 calc GR
H27B H 1.1133 0.9945 0.1060 0.079 Uiso 1 1 calc GR
H27C H 1.0753 1.0002 0.1864 0.079 Uiso 1 1 calc GR
C28 C 0.9753(5) 0.9129(2) 0.0547(2) 0.0535(13) Uani 1 1 d .
H28A H 0.9648 0.8764 0.0530 0.080 Uiso 1 1 calc GR
H28B H 1.0449 0.9229 0.0270 0.080 Uiso 1 1 calc GR
H28C H 0.8848 0.9286 0.0311 0.080 Uiso 1 1 calc GR
C31 C 0.4625(4) 0.82694(14) -0.0848(2) 0.0306(9) Uani 1 1 d .
C32 C 0.5686(4) 0.84060(14) -0.1223(2) 0.0304(9) Uani 1 1 d .
C33 C 0.6805(4) 0.87454(15) -0.0905(2) 0.0356(10) Uani 1 1 d .
H33 H 0.6858 0.8888 -0.0419 0.043 Uiso 1 1 calc R
C34 C 0.7784(5) 0.88683(16) -0.1276(2) 0.0397(11) Uani 1 1 d .
H34 H 0.8498 0.9101 -0.1049 0.048 Uiso 1 1 calc R
C35 C 0.7781(5) 0.86596(15) -0.2002(2) 0.0370(10) Uani 1 1 d .
C36 C 0.8829(5) 0.87763(17) -0.2382(2) 0.0445(12) Uani 1 1 d .
H36 H 0.9534 0.9014 -0.2163 0.053 Uiso 1 1 calc R
C37 C 0.8859(5) 0.85535(18) -0.3066(2) 0.0459(12) Uani 1 1 d .
C38 C 0.7806(5) 0.82138(18) -0.3378(2) 0.0478(13) Uani 1 1 d .
H38 H 0.7821 0.8059 -0.3847 0.057 Uiso 1 1 calc R
C39 C 0.6716(5) 0.80862(18) -0.3035(2) 0.0453(12) Uani 1 1 d .
C40 C 0.5613(6) 0.77318(19) -0.3338(3) 0.0567(14) Uani 1 1 d .
H40 H 0.5594 0.7574 -0.3809 0.068 Uiso 1 1 calc R
C41 C 0.4608(5) 0.76141(19) -0.2982(2) 0.0530(13) Uani 1 1 d .
H41 H 0.3904 0.7378 -0.3208 0.064 Uiso 1 1 calc R
C42 C 0.4577(5) 0.78402(17) -0.2261(2) 0.0410(11) Uani 1 1 d .
C43 C 0.3581(5) 0.77228(17) -0.1869(2) 0.0423(11) Uani 1 1 d .
H43 H 0.2880 0.7484 -0.2088 0.051 Uiso 1 1 calc R
C44 C 0.3542(4) 0.79356(16) -0.1167(2) 0.0366(10) Uani 1 1 d .
C45 C 0.5656(5) 0.81908(15) -0.1941(2) 0.0352(10) Uani 1 1 d .
C46 C 0.6718(5) 0.83119(16) -0.2322(2) 0.0366(10) Uani 1 1 d .
C47 C 0.4847(4) 0.84862(15) -0.0057(2) 0.0323(10) Uani 1 1 d .
C48 C 0.3774(6) 0.92492(17) -0.0436(3) 0.0425(11) Uani 1 1 d .
C49 C 0.4092(5) 0.99227(18) -0.1235(3) 0.0547(14) Uani 1 1 d .
H49A H 0.3653 1.0202 -0.1018 0.066 Uiso 1 1 calc R
H49B H 0.3370 0.9767 -0.1651 0.066 Uiso 1 1 calc R
C50 C 0.5278(6) 1.0109(2) -0.1525(3) 0.0695(16) Uani 1 1 d .
H50A H 0.4938 1.0365 -0.1915 0.104 Uiso 1 1 calc GR
H50B H 0.5691 0.9830 -0.1747 0.104 Uiso 1 1 calc GR
H50C H 0.5992 1.0256 -0.1106 0.104 Uiso 1 1 calc GR
C51 C 1.0054(6) 0.86662(19) -0.3457(3) 0.0555(14) Uani 1 1 d .
C52 C 1.1153(6) 0.9021(2) -0.2973(3) 0.0717(17) Uani 1 1 d .
H52A H 1.0712 0.9343 -0.2915 0.108 Uiso 1 1 calc GR
H52B H 1.1917 0.9074 -0.3224 0.108 Uiso 1 1 calc GR
H52C H 1.1533 0.8871 -0.2470 0.108 Uiso 1 1 calc GR
C53 C 0.9422(6) 0.8893(2) -0.4235(3) 0.0681(16) Uani 1 1 d .
H53A H 0.8775 0.8652 -0.4547 0.102 Uiso 1 1 calc GR
H53B H 1.0174 0.8974 -0.4483 0.102 Uiso 1 1 calc GR
H53C H 0.8908 0.9200 -0.4176 0.102 Uiso 1 1 calc GR
C54 C 1.0756(6) 0.8168(2) -0.3557(3) 0.0608(15) Uani 1 1 d .
H54A H 1.1101 0.8007 -0.3060 0.091 Uiso 1 1 calc GR
H54B H 1.1547 0.8229 -0.3785 0.091 Uiso 1 1 calc GR
H54C H 1.0072 0.7948 -0.3889 0.091 Uiso 1 1 calc GR
C55 C 0.2334(5) 0.77588(17) -0.0828(2) 0.0438(11) Uani 1 1 d .
C56 C 0.2111(5) 0.80580(19) -0.0144(3) 0.0508(13) Uani 1 1 d .
H56A H 0.2912 0.8005 0.0294 0.076 Uiso 1 1 calc GR
H56B H 0.1247 0.7944 -0.0018 0.076 Uiso 1 1 calc GR
H56C H 0.2032 0.8416 -0.0271 0.076 Uiso 1 1 calc GR
C57 C 0.2599(5) 0.72087(18) -0.0591(3) 0.0545(13) Uani 1 1 d .
H57A H 0.2696 0.7010 -0.1030 0.082 Uiso 1 1 calc GR
H57B H 0.1806 0.7081 -0.0408 0.082 Uiso 1 1 calc GR
H57C H 0.3463 0.7183 -0.0184 0.082 Uiso 1 1 calc GR
C58 C 0.0945(5) 0.7805(3) -0.1440(3) 0.0713(17) Uani 1 1 d .
H58A H 0.0813 0.8154 -0.1615 0.107 Uiso 1 1 calc GR
H58B H 0.0164 0.7704 -0.1226 0.107 Uiso 1 1 calc GR
H58C H 0.0974 0.7587 -0.1870 0.107 Uiso 1 1 calc GR
N1 N 1.1487(4) 0.97362(14) 0.3058(2) 0.0476(10) Uani 1 1 d .
N2 N 0.4518(4) 0.89198(12) 0.01351(19) 0.0359(9) Uani 1 1 d .
O1 O 1.3518(4) 1.01389(14) 0.33597(19) 0.0627(10) Uani 1 1 d .
O2 O 1.2459(4) 1.00130(15) 0.4299(2) 0.0723(11) Uani 1 1 d .
O3 O 0.4675(3) 0.95504(11) -0.06473(17) 0.0474(8) Uani 1 1 d .
O4 O 0.2518(4) 0.92687(14) -0.0651(2) 0.0700(11) Uani 1 1 d .
S1 S 0.97605(14) 0.96958(5) 0.40347(7) 0.0506(4) Uani 1 1 d .
S2 S 0.57945(12) 0.80584(4) 0.06242(6) 0.0338(3) Uani 1 1 d .

loop_
_atom_site_aniso_label
_atom_site_aniso_U_11
_atom_site_aniso_U_22
_atom_site_aniso_U_33
_atom_site_aniso_U_23
_atom_site_aniso_U_13
_atom_site_aniso_U_12
C1 0.039(3) 0.038(2) 0.028(2) -0.0018(18) 0.009(2) -0.003(2)
C2 0.041(3) 0.030(2) 0.026(2) 0.0036(17) 0.014(2) 0.0017(19)
C3 0.050(3) 0.034(2) 0.028(2) -0.0055(18) 0.010(2) -0.002(2)
C4 0.059(3) 0.035(2) 0.026(2) -0.0043(19) 0.016(2) 0.003(2)
C5 0.042(3) 0.034(2) 0.024(2) 0.0027(18) 0.011(2) 0.004(2)
C6 0.050(3) 0.041(2) 0.028(2) -0.0005(19) 0.020(2) 0.003(2)
C7 0.044(3) 0.049(3) 0.030(2) 0.001(2) 0.016(2) 0.000(2)
C8 0.041(3) 0.049(3) 0.034(2) 0.001(2) 0.017(2) -0.010(2)
C9 0.041(3) 0.038(2) 0.023(2) 0.0024(18) 0.010(2) 0.000(2)
C10 0.037(3) 0.039(2) 0.025(2) 0.0005(18) 0.0099(19) -0.0044(19)
C11 0.041(3) 0.031(2) 0.021(2) 0.0003(17) 0.0137(19) 0.0006(19)
C12 0.035(2) 0.029(2) 0.025(2) 0.0042(17) 0.0114(19) 0.0037(18)
C13 0.040(3) 0.034(2) 0.024(2) -0.0002(17) 0.0111(19) -0.0001(19)
C14 0.036(3) 0.036(2) 0.030(2) 0.0031(19) 0.011(2) 0.002(2)
C15 0.037(2) 0.024(2) 0.021(2) 0.0018(16) 0.0089(18) 0.0018(18)
C16 0.039(3) 0.029(2) 0.022(2) 0.0035(17) 0.0133(19) 0.0033(19)
C17 0.053(3) 0.046(3) 0.039(3) -0.004(2) 0.018(2) -0.008(2)
C18 0.053(3) 0.061(3) 0.049(3) -0.013(3) 0.021(3) -0.019(3)
C19 0.065(4) 0.096(5) 0.075(4) -0.041(4) 0.021(3) -0.035(3)
C20 0.056(4) 0.098(5) 0.104(5) -0.032(4) 0.021(4) -0.036(3)
C21 0.057(3) 0.064(3) 0.040(3) -0.002(2) 0.030(3) -0.009(3)
C22 0.093(5) 0.085(4) 0.070(4) 0.014(3) 0.045(4) -0.010(4)
C23 0.108(5) 0.129(6) 0.081(4) -0.037(4) 0.071(4) -0.047(5)
C24 0.063(4) 0.092(4) 0.077(4) -0.002(3) 0.034(3) -0.016(3)
C25 0.041(3) 0.053(3) 0.032(2) 0.003(2) 0.012(2) -0.004(2)
C26 0.048(3) 0.055(3) 0.049(3) -0.003(2) 0.019(2) -0.004(2)
C27 0.049(3) 0.064(3) 0.048(3) 0.009(2) 0.017(2) -0.009(3)
C28 0.058(3) 0.071(3) 0.038(3) -0.003(2) 0.025(2) -0.014(3)
C31 0.036(2) 0.031(2) 0.026(2) 0.0018(17) 0.0102(19) 0.0091(19)
C32 0.040(3) 0.030(2) 0.025(2) -0.0005(17) 0.0138(19) 0.0045(19)
C33 0.049(3) 0.034(2) 0.030(2) -0.0023(19) 0.020(2) -0.002(2)
C34 0.046(3) 0.041(3) 0.035(2) -0.002(2) 0.015(2) -0.003(2)
C35 0.048(3) 0.036(2) 0.032(2) 0.0067(19) 0.019(2) 0.007(2)
C36 0.056(3) 0.045(3) 0.038(3) 0.007(2) 0.023(2) 0.004(2)
C37 0.058(3) 0.050(3) 0.034(3) 0.008(2) 0.022(2) 0.013(3)
C38 0.072(4) 0.051(3) 0.026(2) -0.002(2) 0.023(2) 0.010(3)
C39 0.061(3) 0.053(3) 0.026(2) 0.001(2) 0.018(2) 0.005(3)
C40 0.078(4) 0.070(3) 0.024(2) -0.014(2) 0.017(3) -0.002(3)
C41 0.060(3) 0.069(3) 0.029(3) -0.007(2) 0.010(2) -0.010(3)
C42 0.047(3) 0.047(3) 0.026(2) -0.002(2) 0.006(2) 0.002(2)
C43 0.048(3) 0.047(3) 0.027(2) -0.001(2) 0.002(2) -0.007(2)
C44 0.039(3) 0.042(3) 0.028(2) 0.0053(19) 0.006(2) 0.001(2)
C45 0.045(3) 0.039(2) 0.025(2) 0.0042(18) 0.014(2) 0.010(2)
C46 0.049(3) 0.040(2) 0.023(2) 0.0039(18) 0.012(2) 0.010(2)
C47 0.034(2) 0.036(2) 0.032(2) -0.0021(19) 0.0174(19) -0.0061(19)
C48 0.049(3) 0.041(3) 0.042(3) -0.002(2) 0.019(2) 0.006(2)
C49 0.052(3) 0.039(3) 0.074(4) 0.024(3) 0.017(3) 0.010(2)
C50 0.085(4) 0.062(3) 0.069(4) 0.014(3) 0.034(3) 0.014(3)
C51 0.078(4) 0.060(3) 0.036(3) 0.005(2) 0.029(3) 0.007(3)
C52 0.064(4) 0.086(4) 0.081(4) 0.000(3) 0.046(3) -0.014(3)
C53 0.097(5) 0.070(4) 0.049(3) 0.011(3) 0.042(3) 0.002(3)
C54 0.071(4) 0.079(4) 0.043(3) 0.007(3) 0.033(3) 0.018(3)
C55 0.041(3) 0.053(3) 0.038(3) 0.005(2) 0.011(2) -0.004(2)
C56 0.049(3) 0.060(3) 0.053(3) -0.006(2) 0.030(2) -0.013(2)
C57 0.059(3) 0.053(3) 0.054(3) 0.001(2) 0.020(3) -0.018(3)
C58 0.042(3) 0.122(5) 0.048(3) 0.014(3) 0.009(3) -0.002(3)
N1 0.052(3) 0.056(2) 0.035(2) -0.0103(18) 0.0118(19) -0.015(2)
N2 0.046(2) 0.034(2) 0.032(2) 0.0000(16) 0.0182(17) 0.0002(17)
O1 0.059(2) 0.077(2) 0.055(2) -0.0201(18) 0.0182(18) -0.0326(19)
O2 0.073(3) 0.101(3) 0.047(2) -0.031(2) 0.0222(19) -0.028(2)
O3 0.052(2) 0.0407(18) 0.052(2) 0.0113(15) 0.0180(16) 0.0016(16)
O4 0.047(2) 0.071(3) 0.095(3) 0.032(2) 0.022(2) 0.0116(19)
S1 0.0628(9) 0.0584(8) 0.0339(6) -0.0146(6) 0.0182(6) -0.0178(7)
S2 0.0467(7) 0.0330(6) 0.0248(5) -0.0014(4) 0.0145(5) -0.0002(5)

loop_
_atom_type_symbol
_atom_type_description
_atom_type_scat_dispersion_real
_atom_type_scat_dispersion_imag
_atom_type_scat_source
C C 0.0033 0.0016 'International Tables Vol C Tables 4.2.6.8 and 6.1.1.4'
H H 0.0000 0.0000 'International Tables Vol C Tables 4.2.6.8 and 6.1.1.4'
N N 0.0061 0.0033 'International Tables Vol C Tables 4.2.6.8 and 6.1.1.4'
O O 0.0106 0.0060 'International Tables Vol C Tables 4.2.6.8 and 6.1.1.4'
S S 0.1246 0.1234 'International Tables Vol C Tables 4.2.6.8 and 6.1.1.4'

loop_
_geom_angle_atom_site_label_1
_geom_angle_atom_site_label_2
_geom_angle_atom_site_label_3
_geom_angle
C2 C1 C14 119.1(4)
C2 C1 C17 109.4(4)
C14 C1 C17 131.3(4)
C1 C2 C3 116.6(4)
C15 C2 C1 124.2(4)
C15 C2 C3 119.2(4)
C2 C3 S1 110.5(3)
C4 C3 C2 121.5(4)
C4 C3 S1 127.8(3)
C3 C4 C5 120.3(4)
C6 C5 C4 123.0(4)
C6 C5 C16 118.8(4)
C16 C5 C4 118.2(4)
C7 C6 C5 122.7(4)
C6 C7 C8 117.9(4)
C6 C7 C21 122.6(4)
C8 C7 C21 119.5(4)
C7 C8 C9 121.6(4)
C8 C9 C10 123.0(4)
C8 C9 C16 119.5(4)
C16 C9 C10 117.4(4)
C11 C10 C9 122.5(4)
C10 C11 C12 121.2(4)
C10 C11 S2 118.0(3)
C12 C11 S2 120.6(3)
C13 C12 C11 125.2(3)
C13 C12 C15 118.3(4)
C15 C12 C11 116.5(3)
C12 C13 C14 125.6(4)
C1 C14 C25 126.0(4)
C13 C14 C1 115.3(4)
C13 C14 C25 118.7(4)
C2 C15 C12 117.3(4)
C2 C15 C16 120.0(3)
C16 C15 C12 122.6(4)
C9 C16 C5 119.5(4)
C15 C16 C5 120.7(4)
C15 C16 C9 119.7(3)
C1 C17 S1 111.5(3)
N1 C17 C1 123.9(4)
N1 C17 S1 124.6(3)
O1 C18 N1 108.0(4)
O2 C18 N1 128.4(5)
O2 C18 O1 123.7(5)
O1 C19 C20 105.7(5)
C7 C21 C22 108.6(4)
C23 C21 C7 112.1(4)
C23 C21 C22 108.2(5)
C23 C21 C24 109.1(5)
C24 C21 C7 111.0(4)
C24 C21 C22 107.7(5)
C26 C25 C14 109.6(4)
C26 C25 C27 112.8(4)
C26 C25 C28 106.0(4)
C27 C25 C14 111.3(4)
C27 C25 C28 105.5(4)
C28 C25 C14 111.6(4)
C32 C31 C47 113.9(3)
C44 C31 C32 122.3(4)
C44 C31 C47 123.6(4)
C31 C32 C33 123.2(3)
C45 C32 C31 119.0(4)
C45 C32 C33 117.7(4)
C34 C33 C32 121.7(4)
C33 C34 C35 121.9(4)
C36 C35 C34 122.0(4)
C46 C35 C34 117.9(4)
C46 C35 C36 120.0(4)
C37 C36 C35 121.7(5)
C36 C37 C38 117.9(4)
C36 C37 C51 121.1(5)
C38 C37 C51 121.0(4)
C37 C38 C39 123.4(4)
C38 C39 C40 125.0(4)
C38 C39 C46 117.9(4)
C46 C39 C40 117.0(4)
C41 C40 C39 122.9(4)
C40 C41 C42 121.3(5)
C43 C42 C41 123.2(4)
C43 C42 C45 119.3(4)
C45 C42 C41 117.5(4)
C42 C43 C44 123.9(4)
C31 C44 C43 116.4(4)
C31 C44 C55 127.7(4)
C43 C44 C55 115.9(4)
C32 C45 C42 119.0(4)
C32 C45 C46 120.3(4)
C42 C45 C46 120.7(4)
C35 C46 C39 119.1(4)
C35 C46 C45 120.4(4)
C45 C46 C39 120.6(4)
C31 C47 S2 110.2(3)
N2 C47 C31 128.4(4)
N2 C47 S2 121.3(3)
O3 C48 N2 109.1(4)
O4 C48 N2 124.7(4)
O4 C48 O3 126.0(4)
O3 C49 C50 106.6(4)
C52 C51 C37 111.3(4)
C53 C51 C37 108.8(4)
C53 C51 C52 110.7(4)
C53 C51 C54 109.2(4)
C54 C51 C37 107.6(4)
C54 C51 C52 109.2(5)
C56 C55 C44 116.3(4)
C57 C55 C44 108.1(4)
C57 C55 C56 108.6(4)
C57 C55 C58 109.8(4)
C58 C55 C44 108.6(4)
C58 C55 C56 105.3(4)
C17 N1 C18 119.6(4)
C47 N2 C48 118.9(4)
C18 O1 C19 114.8(4)
C48 O3 C49 117.0(4)
C3 S1 C17 91.7(2)
C47 S2 C11 103.69(19)

loop_
_geom_bond_atom_site_label_1
_geom_bond_atom_site_label_2
_geom_bond_distance
C1 C2 1.407(6)
C1 C14 1.438(6)
C1 C17 1.473(6)
C2 C3 1.429(5)
C2 C15 1.394(5)
C3 C4 1.369(6)
C3 S1 1.753(5)
C4 C5 1.438(6)
C5 C6 1.401(6)
C5 C16 1.422(5)
C6 C7 1.400(6)
C7 C8 1.402(6)
C7 C21 1.543(6)
C8 C9 1.409(6)
C9 C10 1.436(5)
C9 C16 1.418(6)
C10 C11 1.364(6)
C11 C12 1.442(5)
C11 S2 1.782(4)
C12 C13 1.401(5)
C12 C15 1.417(5)
C13 C14 1.402(6)
C14 C25 1.553(6)
C15 C16 1.417(5)
C17 N1 1.297(6)
C17 S1 1.790(5)
C18 N1 1.399(6)
C18 O1 1.334(6)
C18 O2 1.196(6)
C19 C20 1.473(8)
C19 O1 1.464(6)
C21 C22 1.554(7)
C21 C23 1.508(7)
C21 C24 1.511(7)
C25 C26 1.517(6)
C25 C27 1.524(6)
C25 C28 1.543(6)
C31 C32 1.427(6)
C31 C44 1.398(6)
C31 C47 1.511(5)
C32 C33 1.430(6)
C32 C45 1.417(5)
C33 C34 1.344(6)
C34 C35 1.430(6)
C35 C36 1.409(6)
C35 C46 1.408(6)
C36 C37 1.383(6)
C37 C38 1.385(7)
C37 C51 1.544(7)
C38 C39 1.407(6)
C39 C40 1.439(7)
C39 C46 1.428(6)
C40 C41 1.343(7)
C41 C42 1.448(6)
C42 C43 1.381(6)
C42 C45 1.424(6)
C43 C44 1.404(6)
C44 C55 1.540(6)
C45 C46 1.425(6)
C47 N2 1.272(5)
C47 S2 1.768(4)
C48 N2 1.415(6)
C48 O3 1.321(5)
C48 O4 1.199(5)
C49 C50 1.479(7)
C49 O3 1.466(5)
C51 C52 1.536(7)
C51 C53 1.521(7)
C51 C54 1.528(7)
C55 C56 1.536(6)
C55 C57 1.531(7)
C55 C58 1.536(6)
